data_1504157
loop_
_publ_author_name
'Couladouros, Elias A.'
'Dakanali, Marianna'
'Demadis, Konstantinos D.'
'Vidali, Veroniki P.'

_publ_section_title
;
 A short biomimetic approach to the fully functionalized bicyclic
 framework of type A acylphloroglucinols.
;
_journal_issue 19
_journal_name_full 'Organic letters'
_journal_page_first 4430
_journal_page_last 4433
_journal_paper_doi 10.1021/ol901781n
_journal_volume 11
_journal_year 2009
_chemical_formula_sum 'C33 H43 Br O5'
_chemical_formula_weight 599.58
_chemical_name_systematic
; 
 ? 
;
_space_group_IT_number 14
_symmetry_cell_setting monoclinic
_symmetry_space_group_name_Hall '-P 2yn'
_symmetry_space_group_name_H-M 'P 1 21/n 1'
_atom_sites_solution_hydrogens geom
_atom_sites_solution_primary direct
_atom_sites_solution_secondary difmap
_audit_creation_method SHELXL-97
_cell_angle_alpha 90.00
_cell_angle_beta 98.94(3)
_cell_angle_gamma 90.00
_cell_formula_units_Z 4
_cell_length_a 18.028(5)
_cell_length_b 8.953(3)
_cell_length_c 19.479(5)
_cell_measurement_temperature 297(2)
_cell_volume 3105.8(16)
_computing_cell_refinement 'Bruker SMART'
_computing_data_collection 'Bruker SMART'
_computing_data_reduction 'Bruker SHELXTL'
_computing_molecular_graphics 'Bruker SHELXTL'
_computing_publication_material 'Bruker SHELXTL'
_computing_structure_refinement 'SHELXL-97 (Sheldrick, 1997)'
_computing_structure_solution 'SHELXS-97 (Sheldrick, 1990)'
_diffrn_ambient_temperature 297(2)
_diffrn_measured_fraction_theta_full 0.952
_diffrn_measured_fraction_theta_max 0.952
_diffrn_measurement_device_type 'CCD area detector'
_diffrn_measurement_method 'phi and omega scans'
_diffrn_radiation_monochromator graphite
_diffrn_radiation_source 'fine-focus sealed tube'
_diffrn_radiation_type MoK\a
_diffrn_radiation_wavelength 0.71073
_diffrn_reflns_av_R_equivalents 0.1067
_diffrn_reflns_av_sigmaI/netI 0.1584
_diffrn_reflns_limit_h_max 24
_diffrn_reflns_limit_h_min -22
_diffrn_reflns_limit_k_max 11
_diffrn_reflns_limit_k_min -11
_diffrn_reflns_limit_l_max 23
_diffrn_reflns_limit_l_min -25
_diffrn_reflns_number 22818
_diffrn_reflns_theta_full 28.37
_diffrn_reflns_theta_max 28.37
_diffrn_reflns_theta_min 1.43
_exptl_absorpt_coefficient_mu 1.361
_exptl_absorpt_correction_type none
_exptl_crystal_colour COLORLESS
_exptl_crystal_density_diffrn 1.282
_exptl_crystal_density_method 'not measured'
_exptl_crystal_description POLYHEDRON
_exptl_crystal_F_000 1264
_exptl_crystal_size_max 0.12
_exptl_crystal_size_mid 0.10
_exptl_crystal_size_min 0.08
_refine_diff_density_max 0.516
_refine_diff_density_min -0.399
_refine_diff_density_rms 0.083
_refine_ls_extinction_method none
_refine_ls_goodness_of_fit_ref 0.876
_refine_ls_hydrogen_treatment mixed
_refine_ls_matrix_type full
_refine_ls_number_parameters 362
_refine_ls_number_reflns 7395
_refine_ls_number_restraints 0
_refine_ls_restrained_S_all 0.876
_refine_ls_R_factor_all 0.2414
_refine_ls_R_factor_gt 0.0680
_refine_ls_shift/su_max 0.000
_refine_ls_shift/su_mean 0.000
_refine_ls_structure_factor_coef Fsqd
_refine_ls_weighting_details 'calc w=1/[\s^2^(Fo^2^)+(0.0915P)^2^+0.0000P] where P=(Fo^2^+2Fc^2^)/3'
_refine_ls_weighting_scheme calc
_refine_ls_wR_factor_gt 0.1486
_refine_ls_wR_factor_ref 0.2125
_reflns_number_gt 2338
_reflns_number_total 7395
_reflns_threshold_expression >2sigma(I)
_cod_data_source_file ol901781n_si_001.cif
_cod_data_source_block rgr208
_cod_depositor_comments
;
The following automatic conversions were performed:

'_symmetry_cell_setting' value 'Monoclinic' changed to 'monoclinic'
according to /home/saulius/struct/CIF-dictionaries/cif_core.dic
dictionary named 'cif_core.dic' version 2.4.2 from 2011-04-26.

Automatic conversion script
Id: cif_fix_values 1715 2011-07-08 13:25:40Z adriana 
;
_cod_original_cell_volume 3105.8(15)
_cod_original_sg_symbol_H-M P2(1)/n
_cod_database_code 1504157

loop_
_symmetry_equiv_pos_as_xyz
'x, y, z'
'-x+1/2, y+1/2, -z+1/2'
'-x, -y, -z'
'x-1/2, -y-1/2, z-1/2'

loop_
_atom_site_label
_atom_site_type_symbol
_atom_site_fract_x
_atom_site_fract_y
_atom_site_fract_z
_atom_site_U_iso_or_equiv
_atom_site_adp_type
_atom_site_occupancy
_atom_site_symmetry_multiplicity
_atom_site_calc_flag
_atom_site_refinement_flags
Br1 Br 0.36992(4) -0.24645(8) 0.24125(4) 0.0917(3) Uani 1 1 d .
C1 C 0.3127(3) 0.4227(6) 0.5130(3) 0.0474(13) Uani 1 1 d .
C2 C 0.3213(3) 0.5893(6) 0.5043(2) 0.0477(13) Uani 1 1 d .
C3 C 0.4027(3) 0.6311(6) 0.5327(3) 0.0617(15) Uani 1 1 d .
H3A H 0.4360 0.5765 0.5071 0.074 Uiso 1 1 calc R
H3B H 0.4099 0.7369 0.5250 0.074 Uiso 1 1 calc R
C4 C 0.4238(3) 0.5976(6) 0.6092(3) 0.0570(15) Uani 1 1 d .
C5 C 0.3732(3) 0.6664(7) 0.6559(3) 0.0618(15) Uani 1 1 d .
C6 C 0.2888(3) 0.6208(5) 0.6259(2) 0.0495(13) Uani 1 1 d .
C7 C 0.2853(3) 0.4497(6) 0.6298(3) 0.0474(13) Uani 1 1 d .
C8 C 0.2922(3) 0.3560(5) 0.5681(3) 0.0455(13) Uani 1 1 d .
C9 C 0.2676(3) 0.6621(5) 0.5486(2) 0.0483(13) Uani 1 1 d .
H9 H 0.2169 0.6240 0.5324 0.058 Uiso 1 1 calc R
C10 C 0.4824(4) 0.5153(7) 0.6321(3) 0.082(2) Uani 1 1 d .
H10A H 0.5118 0.4766 0.6012 0.099 Uiso 1 1 calc R
H10B H 0.4947 0.4956 0.6794 0.099 Uiso 1 1 calc R
C11 C 0.3890(4) 0.8377(7) 0.6561(4) 0.094(2) Uani 1 1 d .
H11A H 0.4407 0.8557 0.6747 0.141 Uiso 1 1 calc R
H11B H 0.3574 0.8873 0.6844 0.141 Uiso 1 1 calc R
H11C H 0.3786 0.8753 0.6095 0.141 Uiso 1 1 calc R
C12 C 0.3942(3) 0.6189(8) 0.7319(3) 0.087(2) Uani 1 1 d .
H12A H 0.3907 0.5122 0.7353 0.130 Uiso 1 1 calc R
H12B H 0.3603 0.6646 0.7592 0.130 Uiso 1 1 calc R
H12C H 0.4446 0.6500 0.7490 0.130 Uiso 1 1 calc R
C13 C 0.2286(3) 0.6783(6) 0.6687(3) 0.0553(14) Uani 1 1 d .
H13 H 0.2433 0.6431 0.7165 0.066 Uiso 1 1 calc R
C14 C 0.1482(4) 0.6238(8) 0.6444(3) 0.0790(19) Uani 1 1 d .
H14 H 0.1500 0.5203 0.6284 0.095 Uiso 1 1 calc R
C15 C 0.1021(5) 0.7127(13) 0.5899(5) 0.172(5) Uani 1 1 d .
H15A H 0.1314 0.7378 0.5543 0.258 Uiso 1 1 calc R
H15B H 0.0859 0.8027 0.6099 0.258 Uiso 1 1 calc R
H15C H 0.0590 0.6556 0.5699 0.258 Uiso 1 1 calc R
C16 C 0.1054(4) 0.6285(11) 0.7066(4) 0.138(3) Uani 1 1 d .
H16A H 0.0969 0.7306 0.7183 0.207 Uiso 1 1 calc R
H16B H 0.1345 0.5796 0.7456 0.207 Uiso 1 1 calc R
H16C H 0.0581 0.5784 0.6946 0.207 Uiso 1 1 calc R
C17 C 0.2767(3) 0.1923(6) 0.5739(3) 0.0590(16) Uani 1 1 d .
H17A H 0.3119 0.1501 0.6117 0.071 Uiso 1 1 calc R
H17B H 0.2843 0.1427 0.5313 0.071 Uiso 1 1 calc R
C18 C 0.1976(4) 0.1640(6) 0.5870(3) 0.0682(17) Uani 1 1 d .
H18 H 0.1918 0.1344 0.6317 0.082 Uiso 1 1 calc R
C19 C 0.1360(4) 0.1770(7) 0.5414(4) 0.0754(18) Uani 1 1 d .
C20 C 0.1350(4) 0.2221(9) 0.4672(4) 0.112(3) Uani 1 1 d .
H20A H 0.1826 0.1986 0.4535 0.168 Uiso 1 1 calc R
H20B H 0.1260 0.3276 0.4625 0.168 Uiso 1 1 calc R
H20C H 0.0959 0.1689 0.4381 0.168 Uiso 1 1 calc R
C21 C 0.0605(4) 0.1531(10) 0.5626(4) 0.122(3) Uani 1 1 d .
H21A H 0.0668 0.1199 0.6100 0.183 Uiso 1 1 calc R
H21B H 0.0335 0.0788 0.5332 0.183 Uiso 1 1 calc R
H21C H 0.0329 0.2451 0.5582 0.183 Uiso 1 1 calc R
C22 C 0.3863(3) 0.2380(6) 0.4641(3) 0.0526(13) Uani 1 1 d .
C23 C 0.3821(3) 0.1321(6) 0.4061(2) 0.0467(13) Uani 1 1 d .
C24 C 0.4367(3) 0.0251(6) 0.4084(3) 0.0597(15) Uani 1 1 d .
H24 H 0.4769 0.0280 0.4447 0.072 Uiso 1 1 calc R
C25 C 0.4350(3) -0.0859(6) 0.3599(3) 0.0620(15) Uani 1 1 d .
H25 H 0.4725 -0.1580 0.3631 0.074 Uiso 1 1 calc R
C26 C 0.3763(3) -0.0869(6) 0.3066(3) 0.0581(15) Uani 1 1 d .
C27 C 0.3212(4) 0.0212(7) 0.3006(3) 0.080(2) Uani 1 1 d .
H27 H 0.2820 0.0200 0.2635 0.096 Uiso 1 1 calc R
C28 C 0.3252(3) 0.1305(7) 0.3502(3) 0.0685(17) Uani 1 1 d .
H28 H 0.2888 0.2050 0.3460 0.082 Uiso 1 1 calc R
C29 C 0.2993(3) 0.6378(6) 0.4271(3) 0.0610(15) Uani 1 1 d .
H29A H 0.3054 0.7452 0.4241 0.073 Uiso 1 1 calc R
H29B H 0.3338 0.5916 0.3999 0.073 Uiso 1 1 calc R
C30 C 0.2218(3) 0.5985(7) 0.3961(3) 0.0614(15) Uani 1 1 d .
H30 H 0.2124 0.4966 0.3910 0.074 Uiso 1 1 calc R
C31 C 0.1643(4) 0.6850(8) 0.3746(3) 0.0738(18) Uani 1 1 d .
C32 C 0.1665(5) 0.8510(9) 0.3777(5) 0.145(3) Uani 1 1 d .
H32A H 0.2153 0.8831 0.3995 0.217 Uiso 1 1 calc R
H32B H 0.1293 0.8863 0.4041 0.217 Uiso 1 1 calc R
H32C H 0.1563 0.8908 0.3314 0.217 Uiso 1 1 calc R
C33 C 0.0884(4) 0.6237(9) 0.3466(4) 0.105(3) Uani 1 1 d .
H33A H 0.0711 0.6671 0.3019 0.158 Uiso 1 1 calc R
H33B H 0.0539 0.6476 0.3778 0.158 Uiso 1 1 calc R
H33C H 0.0916 0.5172 0.3420 0.158 Uiso 1 1 calc R
O1 O 0.4330(2) 0.2390(4) 0.5148(2) 0.0711(11) Uani 1 1 d .
O2 O 0.32705(19) 0.3370(4) 0.45580(16) 0.0543(9) Uani 1 1 d .
O3 O 0.2777(2) 0.3863(4) 0.68393(17) 0.0599(10) Uani 1 1 d .
O4 O 0.2672(2) 0.8197(4) 0.5362(2) 0.0703(11) Uani 1 1 d .
H4 H 0.2383 0.8604 0.5590 0.105 Uiso 1 1 calc R
O5 O 0.2303(3) 0.8376(4) 0.67067(19) 0.0762(12) Uani 1 1 d .
H5 H 0.2221 0.8665 0.7087 0.114 Uiso 1 1 calc R

loop_
_atom_site_aniso_label
_atom_site_aniso_U_11
_atom_site_aniso_U_22
_atom_site_aniso_U_33
_atom_site_aniso_U_23
_atom_site_aniso_U_13
_atom_site_aniso_U_12
Br1 0.1065(6) 0.0860(5) 0.0783(5) -0.0306(4) 0.0006(4) 0.0038(4)
C1 0.045(3) 0.055(4) 0.042(3) -0.009(3) 0.004(2) 0.009(3)
C2 0.050(3) 0.047(3) 0.048(3) 0.007(2) 0.013(3) -0.001(3)
C3 0.063(4) 0.065(4) 0.060(4) -0.003(3) 0.018(3) -0.006(3)
C4 0.054(4) 0.060(4) 0.057(4) -0.007(3) 0.010(3) -0.005(3)
C5 0.061(4) 0.061(4) 0.062(4) -0.014(3) 0.005(3) -0.007(3)
C6 0.061(4) 0.043(3) 0.046(3) -0.001(2) 0.014(3) 0.003(3)
C7 0.049(3) 0.051(3) 0.042(3) 0.003(3) 0.007(3) 0.003(3)
C8 0.052(3) 0.043(3) 0.042(3) 0.003(3) 0.010(3) 0.005(3)
C9 0.060(4) 0.038(3) 0.051(3) 0.003(2) 0.021(3) 0.005(3)
C10 0.071(5) 0.110(6) 0.067(4) -0.016(4) 0.014(4) 0.002(4)
C11 0.094(5) 0.070(5) 0.120(6) -0.034(4) 0.025(4) -0.017(4)
C12 0.073(4) 0.133(6) 0.052(4) -0.019(4) 0.000(3) -0.005(4)
C13 0.071(4) 0.045(3) 0.053(3) 0.002(3) 0.019(3) 0.006(3)
C14 0.070(5) 0.094(5) 0.075(4) -0.012(4) 0.018(4) 0.013(4)
C15 0.089(6) 0.324(15) 0.106(7) 0.053(8) 0.025(5) 0.048(8)
C16 0.092(6) 0.216(10) 0.109(6) 0.023(7) 0.022(5) -0.047(6)
C17 0.077(4) 0.044(3) 0.058(4) 0.002(3) 0.014(3) 0.005(3)
C18 0.096(5) 0.049(4) 0.065(4) 0.002(3) 0.030(4) -0.016(3)
C19 0.069(5) 0.080(5) 0.079(5) -0.011(4) 0.017(4) -0.013(4)
C20 0.098(6) 0.146(8) 0.088(6) 0.011(5) 0.002(4) -0.013(5)
C21 0.090(6) 0.156(8) 0.126(7) -0.012(6) 0.037(5) -0.023(5)
C22 0.048(3) 0.056(4) 0.055(3) -0.009(3) 0.014(3) 0.003(3)
C23 0.047(3) 0.056(4) 0.038(3) -0.006(3) 0.011(3) 0.003(3)
C24 0.053(4) 0.070(4) 0.055(4) -0.013(3) 0.001(3) 0.008(3)
C25 0.064(4) 0.055(4) 0.067(4) -0.008(3) 0.010(3) 0.007(3)
C26 0.068(4) 0.064(4) 0.043(3) -0.006(3) 0.013(3) 0.001(3)
C27 0.077(5) 0.099(5) 0.060(4) -0.024(4) -0.007(3) 0.023(4)
C28 0.069(4) 0.082(5) 0.052(4) -0.012(3) 0.001(3) 0.028(3)
C29 0.073(4) 0.064(4) 0.051(3) 0.008(3) 0.024(3) 0.006(3)
C30 0.074(4) 0.063(4) 0.048(3) 0.002(3) 0.010(3) 0.005(3)
C31 0.070(5) 0.087(5) 0.067(4) 0.006(4) 0.021(4) 0.017(4)
C32 0.138(8) 0.090(7) 0.202(10) 0.028(7) 0.011(7) 0.031(6)
C33 0.077(5) 0.138(7) 0.099(6) -0.007(5) 0.007(4) 0.030(5)
O1 0.059(2) 0.090(3) 0.060(2) -0.023(2) -0.007(2) 0.015(2)
O2 0.058(2) 0.064(2) 0.043(2) -0.0038(18) 0.0121(18) 0.013(2)
O3 0.083(3) 0.056(2) 0.042(2) 0.0088(18) 0.0147(19) 0.010(2)
O4 0.097(3) 0.046(2) 0.075(3) 0.009(2) 0.034(2) 0.012(2)
O5 0.122(4) 0.052(3) 0.063(3) -0.007(2) 0.040(3) 0.009(2)

loop_
_atom_type_symbol
_atom_type_description
_atom_type_scat_dispersion_real
_atom_type_scat_dispersion_imag
_atom_type_scat_source
C C 0.0033 0.0016 'International Tables Vol C Tables 4.2.6.8 and 6.1.1.4'
H H 0.0000 0.0000 'International Tables Vol C Tables 4.2.6.8 and 6.1.1.4'
O O 0.0106 0.0060 'International Tables Vol C Tables 4.2.6.8 and 6.1.1.4'
Br Br -0.2901 2.4595 'International Tables Vol C Tables 4.2.6.8 and 6.1.1.4'

loop_
_geom_angle_atom_site_label_1
_geom_angle_atom_site_label_2
_geom_angle_atom_site_label_3
_geom_angle
C8 C1 O2 120.1(5)
C8 C1 C2 125.5(4)
O2 C1 C2 114.4(4)
C1 C2 C3 108.1(4)
C1 C2 C9 105.7(4)
C3 C2 C9 110.3(4)
C1 C2 C29 111.6(4)
C3 C2 C29 111.5(4)
C9 C2 C29 109.6(4)
C4 C3 C2 112.7(4)
C4 C3 H3A 109.0
C2 C3 H3A 109.0
C4 C3 H3B 109.0
C2 C3 H3B 109.0
H3A C3 H3B 107.8
C10 C4 C3 120.9(5)
C10 C4 C5 123.6(5)
C3 C4 C5 115.4(5)
C4 C5 C12 112.7(5)
C4 C5 C11 106.0(5)
C12 C5 C11 104.6(5)
C4 C5 C6 107.8(4)
C12 C5 C6 111.1(5)
C11 C5 C6 114.6(5)
C7 C6 C9 106.4(4)
C7 C6 C13 105.5(4)
C9 C6 C13 110.9(4)
C7 C6 C5 106.3(4)
C9 C6 C5 111.9(4)
C13 C6 C5 115.1(4)
O3 C7 C8 118.0(5)
O3 C7 C6 121.1(5)
C8 C7 C6 121.0(4)
C1 C8 C7 117.9(5)
C1 C8 C17 125.3(5)
C7 C8 C17 116.8(4)
O4 C9 C2 108.1(4)
O4 C9 C6 113.3(4)
C2 C9 C6 111.3(4)
O4 C9 H9 108.0
C2 C9 H9 108.0
C6 C9 H9 108.0
C4 C10 H10A 120.0
C4 C10 H10B 120.0
H10A C10 H10B 120.0
C5 C11 H11A 109.5
C5 C11 H11B 109.5
H11A C11 H11B 109.5
C5 C11 H11C 109.5
H11A C11 H11C 109.5
H11B C11 H11C 109.5
C5 C12 H12A 109.5
C5 C12 H12B 109.5
H12A C12 H12B 109.5
C5 C12 H12C 109.5
H12A C12 H12C 109.5
H12B C12 H12C 109.5
O5 C13 C14 110.0(5)
O5 C13 C6 109.3(4)
C14 C13 C6 115.7(4)
O5 C13 H13 107.1
C14 C13 H13 107.1
C6 C13 H13 107.1
C15 C14 C13 116.8(7)
C15 C14 C16 104.9(6)
C13 C14 C16 108.3(5)
C15 C14 H14 108.9
C13 C14 H14 108.9
C16 C14 H14 108.9
C14 C15 H15A 109.5
C14 C15 H15B 109.5
H15A C15 H15B 109.5
C14 C15 H15C 109.5
H15A C15 H15C 109.5
H15B C15 H15C 109.5
C14 C16 H16A 109.5
C14 C16 H16B 109.5
H16A C16 H16B 109.5
C14 C16 H16C 109.5
H16A C16 H16C 109.5
H16B C16 H16C 109.5
C8 C17 C18 111.7(4)
C8 C17 H17A 109.3
C18 C17 H17A 109.3
C8 C17 H17B 109.3
C18 C17 H17B 109.3
H17A C17 H17B 107.9
C19 C18 C17 126.3(6)
C19 C18 H18 116.8
C17 C18 H18 116.8
C18 C19 C21 120.6(7)
C18 C19 C20 123.9(6)
C21 C19 C20 115.5(7)
C19 C20 H20A 109.5
C19 C20 H20B 109.5
H20A C20 H20B 109.5
C19 C20 H20C 109.5
H20A C20 H20C 109.5
H20B C20 H20C 109.5
C19 C21 H21A 109.5
C19 C21 H21B 109.5
H21A C21 H21B 109.5
C19 C21 H21C 109.5
H21A C21 H21C 109.5
H21B C21 H21C 109.5
O1 C22 O2 121.8(5)
O1 C22 C23 125.9(5)
O2 C22 C23 112.3(5)
C24 C23 C28 117.6(5)
C24 C23 C22 118.4(5)
C28 C23 C22 123.9(5)
C23 C24 C25 123.1(5)
C23 C24 H24 118.5
C25 C24 H24 118.5
C26 C25 C24 117.6(5)
C26 C25 H25 121.2
C24 C25 H25 121.2
C25 C26 C27 121.6(5)
C25 C26 Br1 118.2(4)
C27 C26 Br1 120.2(4)
C28 C27 C26 119.0(5)
C28 C27 H27 120.5
C26 C27 H27 120.5
C27 C28 C23 121.1(5)
C27 C28 H28 119.5
C23 C28 H28 119.5
C30 C29 C2 114.3(4)
C30 C29 H29A 108.7
C2 C29 H29A 108.7
C30 C29 H29B 108.7
C2 C29 H29B 108.7
H29A C29 H29B 107.6
C31 C30 C29 129.9(6)
C31 C30 H30 115.0
C29 C30 H30 115.0
C30 C31 C32 124.3(7)
C30 C31 C33 122.3(7)
C32 C31 C33 113.5(6)
C31 C32 H32A 109.5
C31 C32 H32B 109.5
H32A C32 H32B 109.5
C31 C32 H32C 109.5
H32A C32 H32C 109.5
H32B C32 H32C 109.5
C31 C33 H33A 109.5
C31 C33 H33B 109.5
H33A C33 H33B 109.5
C31 C33 H33C 109.5
H33A C33 H33C 109.5
H33B C33 H33C 109.5
C22 O2 C1 119.4(4)
C9 O4 H4 109.5
C13 O5 H5 109.5

loop_
_geom_bond_atom_site_label_1
_geom_bond_atom_site_label_2
_geom_bond_distance
Br1 C26 1.905(5)
C1 C8 1.329(6)
C1 O2 1.410(5)
C1 C2 1.512(7)
C2 C3 1.532(7)
C2 C9 1.539(7)
C2 C29 1.556(6)
C3 C4 1.511(7)
C3 H3A 0.9700
C3 H3B 0.9700
C4 C10 1.309(7)
C4 C5 1.514(7)
C5 C12 1.532(7)
C5 C11 1.559(8)
C5 C6 1.596(7)
C6 C7 1.536(7)
C6 C9 1.540(6)
C6 C13 1.555(7)
C7 O3 1.225(5)
C7 C8 1.486(7)
C8 C17 1.499(7)
C9 O4 1.431(6)
C9 H9 0.9800
C10 H10A 0.9300
C10 H10B 0.9300
C11 H11A 0.9600
C11 H11B 0.9600
C11 H11C 0.9600
C12 H12A 0.9600
C12 H12B 0.9600
C12 H12C 0.9600
C13 O5 1.427(6)
C13 C14 1.532(8)
C13 H13 0.9800
C14 C15 1.477(9)
C14 C16 1.534(9)
C14 H14 0.9800
C15 H15A 0.9600
C15 H15B 0.9600
C15 H15C 0.9600
C16 H16A 0.9600
C16 H16B 0.9600
C16 H16C 0.9600
C17 C18 1.509(8)
C17 H17A 0.9700
C17 H17B 0.9700
C18 C19 1.316(8)
C18 H18 0.9300
C19 C21 1.497(9)
C19 C20 1.498(9)
C20 H20A 0.9600
C20 H20B 0.9600
C20 H20C 0.9600
C21 H21A 0.9600
C21 H21B 0.9600
C21 H21C 0.9600
C22 O1 1.193(6)
C22 O2 1.378(6)
C22 C23 1.468(7)
C23 C24 1.369(7)
C23 C28 1.376(7)
C24 C25 1.369(7)
C24 H24 0.9300
C25 C26 1.362(7)
C25 H25 0.9300
C26 C27 1.378(7)
C27 C28 1.368(7)
C27 H27 0.9300
C28 H28 0.9300
C29 C30 1.476(7)
C29 H29A 0.9700
C29 H29B 0.9700
C30 C31 1.310(7)
C30 H30 0.9300
C31 C32 1.488(10)
C31 C33 1.495(9)
C32 H32A 0.9600
C32 H32B 0.9600
C32 H32C 0.9600
C33 H33A 0.9600
C33 H33B 0.9600
C33 H33C 0.9600
O4 H4 0.8200
O5 H5 0.8200
